data_7046635
loop_
_publ_author_name
'Yap, Chew Pheng'
'Chong, Yuan Yi'
'Chwee, Tsz Sian'
'Fan, Wai Yip'

_publ_section_title
;
 Electrocatalytic proton reduction by an air-stable nickel(ii)-thiolato
 PNN pincer complex.
;
_journal_issue 25
_journal_name_full 'Dalton transactions (Cambridge, England : 2003)'
_journal_page_first 8483
_journal_page_last 8488
_journal_paper_doi 10.1039/c8dt00911b
_journal_volume 47
_journal_year 2018
_chemical_formula_sum 'C19 H37 Cl2 N2 Ni O P'
_chemical_formula_weight 470.08
_space_group_crystal_system orthorhombic
_space_group_IT_number 33
_space_group_name_Hall 'P 2c -2n'
_space_group_name_H-M_alt 'P n a 21'
_symmetry_space_group_name_Hall 'P 2c -2n'
_symmetry_space_group_name_H-M 'P n a 21'
_atom_sites_solution_hydrogens mixed
_audit_creation_method SHELXL-2014
_audit_update_record
;
2018-03-09 deposited with the CCDC.
2018-06-11 downloaded from the CCDC.
;
_cell_angle_alpha 90
_cell_angle_beta 90
_cell_angle_gamma 90
_cell_formula_units_Z 8
_cell_length_a 31.456(5)
_cell_length_b 10.5339(17)
_cell_length_c 13.821(2)
_cell_measurement_reflns_used 9928
_cell_measurement_temperature 100(2)
_cell_measurement_theta_max 26.52
_cell_measurement_theta_min 2.33
_cell_volume 4579.6(12)
_computing_cell_refinement 'Bruker SAINT'
_computing_data_collection 'Bruker APEX2'
_computing_data_reduction 'Bruker SAINT'
_computing_molecular_graphics 'Bruker SHELXTL'
_computing_publication_material 'Bruker SHELXTL'
_computing_structure_refinement 'SHELXL-2014 (Sheldrick, 2014)'
_computing_structure_solution 'SHELXS-97 (Sheldrick 2008)'
_diffrn_ambient_temperature 100(2)
_diffrn_measured_fraction_theta_full 1.000
_diffrn_measured_fraction_theta_max 1.000
_diffrn_measurement_device_type 'Bruker D8 Venture'
_diffrn_measurement_method '\f and \w scans'
_diffrn_radiation_type MoK\a
_diffrn_radiation_wavelength 0.71073
_diffrn_reflns_av_R_equivalents 0.0618
_diffrn_reflns_av_unetI/netI 0.0482
_diffrn_reflns_Laue_measured_fraction_full 1.000
_diffrn_reflns_Laue_measured_fraction_max 1.000
_diffrn_reflns_limit_h_max 41
_diffrn_reflns_limit_h_min -41
_diffrn_reflns_limit_k_max 14
_diffrn_reflns_limit_k_min -14
_diffrn_reflns_limit_l_max 18
_diffrn_reflns_limit_l_min -18
_diffrn_reflns_number 62283
_diffrn_reflns_point_group_measured_fraction_full 1.000
_diffrn_reflns_point_group_measured_fraction_max 1.000
_diffrn_reflns_theta_full 25.242
_diffrn_reflns_theta_max 28.281
_diffrn_reflns_theta_min 1.962
_diffrn_source 'Sealed Microfocusing Source'
_exptl_absorpt_coefficient_mu 1.162
_exptl_absorpt_correction_T_max 0.7457
_exptl_absorpt_correction_T_min 0.6615
_exptl_absorpt_correction_type multi-scan
_exptl_absorpt_process_details 'Sababs, (Sheldrick 2012)'
_exptl_crystal_colour Orange
_exptl_crystal_density_diffrn 1.364
_exptl_crystal_density_meas ?
_exptl_crystal_density_method 'Not Measured'
_exptl_crystal_description Block
_exptl_crystal_F_000 2000
_exptl_crystal_size_max 0.300
_exptl_crystal_size_mid 0.120
_exptl_crystal_size_min 0.100
_refine_diff_density_max 0.615
_refine_diff_density_min -0.331
_refine_diff_density_rms 0.072
_refine_ls_abs_structure_details
; 
 Flack x determined using 4818 quotients [(I+)-(I-)]/[(I+)+(I-)] 
 (Parsons, Flack and Wagner, Acta Cryst. B69 (2013) 249-259). 
;
_refine_ls_abs_structure_Flack 0.010(5)
_refine_ls_extinction_method none
_refine_ls_goodness_of_fit_ref 1.040
_refine_ls_hydrogen_treatment mixed
_refine_ls_matrix_type full
_refine_ls_number_parameters 497
_refine_ls_number_reflns 11348
_refine_ls_number_restraints 5
_refine_ls_restrained_S_all 1.040
_refine_ls_R_factor_all 0.0356
_refine_ls_R_factor_gt 0.0328
_refine_ls_shift/su_max 0.001
_refine_ls_shift/su_mean 0.000
_refine_ls_structure_factor_coef Fsqd
_refine_ls_weighting_details 'w=1/[\s^2^(Fo^2^)+(0.0333P)^2^] where P=(Fo^2^+2Fc^2^)/3'
_refine_ls_weighting_scheme calc
_refine_ls_wR_factor_gt 0.0717
_refine_ls_wR_factor_ref 0.0731
_reflns_Friedel_coverage 0.921
_reflns_Friedel_fraction_full 1.000
_reflns_Friedel_fraction_max 0.999
_reflns_number_gt 10708
_reflns_number_total 11348
_reflns_threshold_expression 'I > 2\s(I)'
_cod_data_source_file c8dt00911b2.cif
_cod_data_source_block E423
_cod_depositor_comments
;
The following automatic conversions were performed:

'_exptl_absorpt_correction_type' value 'Multi-scan' changed to
'multi-scan' according to
/home/data/users/saulius/crontab/automatic-downloads/rss-feeds/RSC/lib/dictionaries/cif_core.dic
dictionary named 'cif_core.dic' version 2.4.2 from 2011-04-26.

'_exptl_crystal_density_meas' value 'Not Measured' was changed to '?'
- the value is perceived as not measured.

Automatic conversion script
Id: cif_fix_values 4973 2017-02-22 13:04:09Z antanas 

 Adding full bibliography for 7046633--7046635.cif.
;
_cod_original_cell_volume 4579.7(13)
_cod_database_code 7046635
_shelx_space_group_comment
; 
The symmetry employed for this shelxl refinement is uniquely defined 
by the following loop, which should always be used as a source of 
symmetry information in preference to the above space-group names. 
They are only intended as comments. 
;
_shelx_estimated_absorpt_t_min 0.722
_shelx_estimated_absorpt_t_max 0.893
_shelxl_version_number 2014-3

loop_
_space_group_symop_operation_xyz
'x, y, z'
'-x, -y, z+1/2'
'x+1/2, -y+1/2, z'
'-x+1/2, y+1/2, z+1/2'

loop_
_atom_site_label
_atom_site_type_symbol
_atom_site_fract_x
_atom_site_fract_y
_atom_site_fract_z
_atom_site_U_iso_or_equiv
_atom_site_adp_type
_atom_site_occupancy
_atom_site_site_symmetry_order
_atom_site_calc_flag
_atom_site_refinement_flags_posn
_atom_site_refinement_flags_adp
Ni1 Ni 0.58010(2) 0.41828(3) 0.47724(3) 0.00704(9) Uani 1 1 d . .
Ni2 Ni 0.84621(2) 0.63902(3) 0.48321(3) 0.00796(9) Uani 1 1 d . .
P1 P 0.55965(2) 0.61457(7) 0.49700(6) 0.00730(16) Uani 1 1 d . .
P2 P 0.85924(2) 0.43626(7) 0.49260(6) 0.00771(15) Uani 1 1 d . .
Cl1 Cl 0.52273(2) 0.36399(7) 0.40259(6) 0.01403(16) Uani 1 1 d . .
Cl2 Cl 0.90243(2) 0.69072(7) 0.56312(6) 0.01385(16) Uani 1 1 d . .
Cl3 Cl 0.74090(3) 0.11585(9) 0.39327(10) 0.0349(3) Uani 1 1 d . .
Cl4 Cl 0.65296(3) 0.94732(8) 0.66543(6) 0.01922(18) Uani 1 1 d . .
N1 N 0.60382(8) 0.2412(2) 0.4766(2) 0.0091(5) Uani 1 1 d . .
N2 N 0.63007(8) 0.4645(2) 0.54204(19) 0.0080(5) Uani 1 1 d . .
N3 N 0.82490(8) 0.8188(2) 0.4733(2) 0.0115(5) Uani 1 1 d . .
N4 N 0.79653(8) 0.5942(2) 0.4167(2) 0.0092(5) Uani 1 1 d . .
C1 C 0.64608(10) 0.2416(3) 0.5274(2) 0.0107(6) Uani 1 1 d . .
H1A H 0.6458 0.1775 0.5798 0.013 Uiso 1 1 calc R U
H1B H 0.6687 0.2177 0.4809 0.013 Uiso 1 1 calc R U
C2 C 0.65594(10) 0.3692(3) 0.5693(2) 0.0099(6) Uani 1 1 d . .
C3 C 0.68991(10) 0.3901(3) 0.6307(2) 0.0107(6) Uani 1 1 d . .
H3 H 0.7077 0.3217 0.6497 0.013 Uiso 1 1 calc R U
C4 C 0.69760(10) 0.5114(3) 0.6638(2) 0.0121(6) Uani 1 1 d . .
H4 H 0.7202 0.5270 0.7077 0.015 Uiso 1 1 calc R U
C5 C 0.67209(10) 0.6104(3) 0.6325(2) 0.0125(7) Uani 1 1 d . .
H5 H 0.6775 0.6947 0.6536 0.015 Uiso 1 1 calc R U
C6 C 0.63858(10) 0.5857(3) 0.5704(2) 0.0103(6) Uani 1 1 d . .
C7 C 0.61071(10) 0.6858(3) 0.5298(2) 0.0112(6) Uani 1 1 d . .
H7A H 0.6242 0.7238 0.4720 0.013 Uiso 1 1 calc R U
H7B H 0.6063 0.7537 0.5783 0.013 Uiso 1 1 calc R U
C8 C 0.60937(11) 0.1947(3) 0.3752(2) 0.0126(7) Uani 1 1 d . .
H8A H 0.5810 0.1807 0.3460 0.015 Uiso 1 1 calc R U
H8B H 0.6244 0.1122 0.3765 0.015 Uiso 1 1 calc R U
C9 C 0.63415(12) 0.2865(3) 0.3127(3) 0.0184(8) Uani 1 1 d . .
H9A H 0.6200 0.3694 0.3131 0.028 Uiso 1 1 calc R U
H9B H 0.6354 0.2541 0.2463 0.028 Uiso 1 1 calc R U
H9C H 0.6631 0.2953 0.3382 0.028 Uiso 1 1 calc R U
C10 C 0.57469(10) 0.1493(3) 0.5270(3) 0.0116(7) Uani 1 1 d . .
H10A H 0.5890 0.0657 0.5314 0.014 Uiso 1 1 calc R U
H10B H 0.5487 0.1383 0.4876 0.014 Uiso 1 1 calc R U
C11 C 0.56210(13) 0.1917(4) 0.6281(3) 0.0207(8) Uani 1 1 d . .
H11A H 0.5877 0.2065 0.6667 0.031 Uiso 1 1 calc R U
H11B H 0.5448 0.1255 0.6588 0.031 Uiso 1 1 calc R U
H11C H 0.5456 0.2704 0.6239 0.031 Uiso 1 1 calc R U
C12 C 0.52537(11) 0.6328(3) 0.6059(2) 0.0121(7) Uani 1 1 d . .
C13 C 0.55089(11) 0.5760(3) 0.6903(2) 0.0166(7) Uani 1 1 d . .
H13A H 0.5334 0.5767 0.7490 0.025 Uiso 1 1 calc R U
H13B H 0.5766 0.6267 0.7010 0.025 Uiso 1 1 calc R U
H13C H 0.5589 0.4885 0.6747 0.025 Uiso 1 1 calc R U
C14 C 0.48387(11) 0.5576(3) 0.5954(3) 0.0157(7) Uani 1 1 d . .
H14A H 0.4671 0.5656 0.6549 0.024 Uiso 1 1 calc R U
H14B H 0.4905 0.4679 0.5839 0.024 Uiso 1 1 calc R U
H14C H 0.4675 0.5911 0.5408 0.024 Uiso 1 1 calc R U
C15 C 0.51520(12) 0.7725(3) 0.6294(3) 0.0178(7) Uani 1 1 d . .
H15A H 0.4972 0.8081 0.5782 0.027 Uiso 1 1 calc R U
H15B H 0.5417 0.8210 0.6335 0.027 Uiso 1 1 calc R U
H15C H 0.5002 0.7772 0.6913 0.027 Uiso 1 1 calc R U
C16 C 0.54137(11) 0.7079(3) 0.3897(2) 0.0111(6) Uani 1 1 d . .
C17 C 0.56674(12) 0.6571(3) 0.3037(3) 0.0166(7) Uani 1 1 d . .
H17A H 0.5597 0.5674 0.2934 0.025 Uiso 1 1 calc R U
H17B H 0.5972 0.6654 0.3170 0.025 Uiso 1 1 calc R U
H17C H 0.5595 0.7058 0.2456 0.025 Uiso 1 1 calc R U
C18 C 0.55085(11) 0.8511(3) 0.4014(3) 0.0165(7) Uani 1 1 d . .
H18A H 0.5425 0.8961 0.3423 0.025 Uiso 1 1 calc R U
H18B H 0.5813 0.8633 0.4129 0.025 Uiso 1 1 calc R U
H18C H 0.5347 0.8846 0.4564 0.025 Uiso 1 1 calc R U
C19 C 0.49382(11) 0.6899(3) 0.3715(3) 0.0164(7) Uani 1 1 d . .
H19A H 0.4862 0.7273 0.3090 0.025 Uiso 1 1 calc R U
H19B H 0.4776 0.7318 0.4230 0.025 Uiso 1 1 calc R U
H19C H 0.4871 0.5991 0.3710 0.025 Uiso 1 1 calc R U
C20 C 0.78702(11) 0.8189(3) 0.4085(3) 0.0148(7) Uani 1 1 d . .
H20A H 0.7653 0.8776 0.4346 0.018 Uiso 1 1 calc R U
H20B H 0.7954 0.8494 0.3435 0.018 Uiso 1 1 calc R U
C21 C 0.76866(10) 0.6894(3) 0.4004(2) 0.0114(6) Uani 1 1 d . .
C22 C 0.72747(11) 0.6653(3) 0.3722(2) 0.0149(7) Uani 1 1 d . .
H22 H 0.7078 0.7328 0.3634 0.018 Uiso 1 1 calc R U
C23 C 0.71528(11) 0.5411(3) 0.3571(3) 0.0170(7) Uani 1 1 d . .
H23 H 0.6869 0.5223 0.3388 0.020 Uiso 1 1 calc R U
C24 C 0.74439(10) 0.4441(3) 0.3687(2) 0.0138(7) Uani 1 1 d . .
H24 H 0.7364 0.3586 0.3566 0.017 Uiso 1 1 calc R U
C25 C 0.78525(10) 0.4729(3) 0.3979(2) 0.0100(6) Uani 1 1 d . .
C26 C 0.82009(10) 0.3772(3) 0.4058(2) 0.0099(6) Uani 1 1 d . .
H26A H 0.8336 0.3643 0.3419 0.012 Uiso 1 1 calc R U
H26B H 0.8085 0.2949 0.4281 0.012 Uiso 1 1 calc R U
C27 C 0.81198(12) 0.8667(3) 0.5711(3) 0.0176(7) Uani 1 1 d . .
H27A H 0.8009 0.9542 0.5642 0.021 Uiso 1 1 calc R U
H27B H 0.8375 0.8706 0.6130 0.021 Uiso 1 1 calc R U
C28 C 0.77862(13) 0.7858(4) 0.6202(3) 0.0250(9) Uani 1 1 d . .
H28A H 0.7531 0.7820 0.5795 0.037 Uiso 1 1 calc R U
H28B H 0.7713 0.8232 0.6830 0.037 Uiso 1 1 calc R U
H28C H 0.7898 0.6999 0.6299 0.037 Uiso 1 1 calc R U
C29 C 0.85716(11) 0.9092(3) 0.4338(3) 0.0190(8) Uani 1 1 d . .
H29A H 0.8784 0.9275 0.4847 0.023 Uiso 1 1 calc R U
H29B H 0.8429 0.9900 0.4172 0.023 Uiso 1 1 calc R U
C30 C 0.87977(13) 0.8598(4) 0.3455(3) 0.0275(9) Uani 1 1 d . .
H30A H 0.8949 0.7813 0.3618 0.041 Uiso 1 1 calc R U
H30B H 0.9002 0.9234 0.3227 0.041 Uiso 1 1 calc R U
H30C H 0.8590 0.8424 0.2944 0.041 Uiso 1 1 calc R U
C31 C 0.84328(10) 0.3663(3) 0.6113(2) 0.0120(7) Uani 1 1 d . .
C32 C 0.79576(11) 0.3938(3) 0.6229(3) 0.0165(7) Uani 1 1 d . .
H32A H 0.7864 0.3668 0.6873 0.025 Uiso 1 1 calc R U
H32B H 0.7798 0.3471 0.5735 0.025 Uiso 1 1 calc R U
H32C H 0.7907 0.4850 0.6153 0.025 Uiso 1 1 calc R U
C33 C 0.84905(12) 0.2209(3) 0.6139(3) 0.0183(8) Uani 1 1 d . .
H33A H 0.8794 0.2004 0.6144 0.027 Uiso 1 1 calc R U
H33B H 0.8358 0.1832 0.5566 0.027 Uiso 1 1 calc R U
H33C H 0.8356 0.1867 0.6723 0.027 Uiso 1 1 calc R U
C34 C 0.86680(12) 0.4292(3) 0.6954(2) 0.0161(7) Uani 1 1 d . .
H34A H 0.8565 0.3941 0.7567 0.024 Uiso 1 1 calc R U
H34B H 0.8617 0.5209 0.6941 0.024 Uiso 1 1 calc R U
H34C H 0.8974 0.4128 0.6893 0.024 Uiso 1 1 calc R U
C35 C 0.91169(11) 0.3776(3) 0.4484(2) 0.0135(7) Uani 1 1 d . .
C36 C 0.90767(11) 0.2431(3) 0.4058(3) 0.0200(8) Uani 1 1 d . .
H36A H 0.9357 0.2132 0.3852 0.030 Uiso 1 1 calc R U
H36B H 0.8885 0.2450 0.3500 0.030 Uiso 1 1 calc R U
H36C H 0.8962 0.1856 0.4551 0.030 Uiso 1 1 calc R U
C37 C 0.94553(11) 0.3767(3) 0.5282(3) 0.0176(7) Uani 1 1 d . .
H37A H 0.9734 0.3581 0.4997 0.026 Uiso 1 1 calc R U
H37B H 0.9385 0.3115 0.5761 0.026 Uiso 1 1 calc R U
H37C H 0.9464 0.4600 0.5597 0.026 Uiso 1 1 calc R U
C38 C 0.92572(11) 0.4688(4) 0.3674(3) 0.0189(8) Uani 1 1 d . .
H38A H 0.9306 0.5535 0.3947 0.028 Uiso 1 1 calc R U
H38B H 0.9034 0.4736 0.3180 0.028 Uiso 1 1 calc R U
H38C H 0.9521 0.4375 0.3380 0.028 Uiso 1 1 calc R U
O1W O 0.73857(11) 0.1100(3) 0.6282(3) 0.0384(8) Uani 1 1 d D .
H1X H 0.7392(18) 0.119(5) 0.566(2) 0.046 Uiso 1 1 d D U
H1Y H 0.7179(12) 0.062(4) 0.642(4) 0.046 Uiso 1 1 d D U
O2W O 0.66850(10) 0.9130(3) 0.4394(2) 0.0203(6) Uani 1 1 d D .
H2X H 0.6865(11) 0.970(3) 0.430(3) 0.024 Uiso 1 1 d D U
H2Y H 0.6658(14) 0.925(4) 0.4985(19) 0.024 Uiso 1 1 d D U

loop_
_atom_site_aniso_label
_atom_site_aniso_U_11
_atom_site_aniso_U_22
_atom_site_aniso_U_33
_atom_site_aniso_U_23
_atom_site_aniso_U_13
_atom_site_aniso_U_12
Ni1 0.00614(17) 0.00629(17) 0.00870(18) -0.00073(17) -0.00137(17) -0.00048(13)
Ni2 0.00731(18) 0.00685(18) 0.00971(19) -0.00015(18) -0.00083(18) -0.00089(13)
P1 0.0068(3) 0.0070(3) 0.0081(4) 0.0003(3) -0.0007(3) 0.0002(3)
P2 0.0064(3) 0.0080(3) 0.0088(4) -0.0009(3) -0.0002(3) 0.0005(3)
Cl1 0.0106(4) 0.0117(4) 0.0197(4) 0.0000(3) -0.0070(3) -0.0022(3)
Cl2 0.0107(4) 0.0142(4) 0.0167(4) -0.0016(3) -0.0039(3) -0.0033(3)
Cl3 0.0298(5) 0.0124(4) 0.0626(8) 0.0117(5) 0.0254(5) 0.0062(4)
Cl4 0.0293(5) 0.0148(4) 0.0136(4) 0.0012(3) 0.0003(4) 0.0019(3)
N1 0.0090(12) 0.0073(11) 0.0110(13) -0.0010(12) -0.0023(12) -0.0010(9)
N2 0.0072(12) 0.0093(13) 0.0075(13) -0.0007(10) 0.0007(10) -0.0017(10)
N3 0.0124(12) 0.0075(12) 0.0145(14) -0.0018(12) 0.0009(12) -0.0008(9)
N4 0.0098(13) 0.0092(13) 0.0087(13) 0.0015(10) -0.0005(11) 0.0005(10)
C1 0.0080(15) 0.0098(15) 0.0142(16) -0.0014(12) -0.0018(12) 0.0015(12)
C2 0.0080(15) 0.0115(15) 0.0103(15) 0.0007(13) 0.0031(12) -0.0004(12)
C3 0.0053(14) 0.0132(15) 0.0136(16) -0.0001(13) 0.0007(12) 0.0003(12)
C4 0.0050(14) 0.0167(16) 0.0147(16) -0.0009(14) -0.0016(13) -0.0014(12)
C5 0.0094(16) 0.0136(16) 0.0145(16) -0.0055(13) -0.0004(13) -0.0010(12)
C6 0.0097(15) 0.0103(15) 0.0110(16) -0.0007(13) 0.0008(13) -0.0024(12)
C7 0.0105(15) 0.0094(14) 0.0136(16) -0.0005(12) -0.0022(13) -0.0017(12)
C8 0.0147(16) 0.0096(15) 0.0134(16) -0.0029(13) 0.0000(13) 0.0000(13)
C9 0.0208(19) 0.0180(18) 0.0166(18) -0.0035(14) 0.0050(15) 0.0007(15)
C10 0.0096(15) 0.0081(15) 0.0172(17) -0.0002(13) 0.0018(13) -0.0020(12)
C11 0.024(2) 0.0199(19) 0.0181(18) 0.0040(15) 0.0067(15) 0.0022(15)
C12 0.0107(16) 0.0151(16) 0.0105(16) -0.0011(13) 0.0041(12) 0.0016(13)
C13 0.0191(18) 0.0218(18) 0.0088(16) -0.0003(13) 0.0012(14) 0.0042(14)
C14 0.0114(16) 0.0187(17) 0.0169(17) 0.0029(14) 0.0036(14) -0.0002(13)
C15 0.0167(18) 0.0185(18) 0.0182(18) 0.0003(15) 0.0048(14) 0.0055(14)
C16 0.0162(16) 0.0075(14) 0.0097(15) 0.0010(12) -0.0025(13) 0.0014(12)
C17 0.0224(19) 0.0160(17) 0.0113(16) 0.0033(14) 0.0010(14) -0.0006(14)
C18 0.0202(18) 0.0097(16) 0.0196(18) 0.0042(14) -0.0018(15) -0.0012(13)
C19 0.0149(17) 0.0159(17) 0.0185(18) 0.0030(14) -0.0074(14) 0.0015(14)
C20 0.0140(16) 0.0105(15) 0.0198(18) 0.0031(14) -0.0038(14) 0.0033(13)
C21 0.0134(15) 0.0108(15) 0.0102(15) 0.0022(13) 0.0001(13) 0.0018(12)
C22 0.0119(16) 0.0146(16) 0.0181(18) 0.0028(14) -0.0054(13) 0.0044(13)
C23 0.0109(16) 0.0191(18) 0.0211(18) -0.0006(15) -0.0058(14) -0.0012(14)
C24 0.0119(16) 0.0137(16) 0.0158(17) -0.0003(13) -0.0043(13) -0.0028(13)
C25 0.0121(15) 0.0094(15) 0.0085(15) -0.0021(12) -0.0022(12) 0.0005(12)
C26 0.0099(15) 0.0091(14) 0.0108(16) -0.0030(12) -0.0005(13) 0.0008(12)
C27 0.0218(18) 0.0122(16) 0.0189(18) -0.0048(14) -0.0011(15) 0.0023(14)
C28 0.029(2) 0.023(2) 0.024(2) -0.0055(17) 0.0129(17) 0.0002(16)
C29 0.0153(17) 0.0131(17) 0.029(2) 0.0069(15) -0.0018(15) -0.0050(14)
C30 0.0175(19) 0.036(2) 0.030(2) 0.0177(18) 0.0029(17) -0.0019(17)
C31 0.0122(16) 0.0114(16) 0.0124(16) 0.0019(13) 0.0014(13) 0.0002(12)
C32 0.0138(17) 0.0170(17) 0.0186(18) 0.0047(15) 0.0069(14) 0.0010(14)
C33 0.0206(19) 0.0122(17) 0.0221(19) 0.0036(15) -0.0008(15) 0.0003(14)
C34 0.0208(18) 0.0172(17) 0.0103(16) 0.0018(13) 0.0005(14) -0.0006(14)
C35 0.0087(15) 0.0167(16) 0.0151(17) -0.0049(13) 0.0030(12) 0.0026(13)
C36 0.0129(17) 0.0216(18) 0.025(2) -0.0094(16) 0.0013(15) 0.0078(14)
C37 0.0121(17) 0.0224(18) 0.0184(18) -0.0046(15) 0.0002(14) 0.0026(14)
C38 0.0117(17) 0.028(2) 0.0170(18) -0.0034(15) 0.0065(14) -0.0007(14)
O1W 0.0266(17) 0.0209(16) 0.068(2) 0.0016(17) -0.0111(18) -0.0006(13)
O2W 0.0268(15) 0.0170(13) 0.0172(13) -0.0013(11) 0.0040(12) -0.0043(11)

loop_
_atom_type_symbol
_atom_type_description
_atom_type_scat_dispersion_real
_atom_type_scat_dispersion_imag
_atom_type_scat_source
C C 0.0033 0.0016 'International Tables Vol C Tables 4.2.6.8 and 6.1.1.4'
H H 0.0000 0.0000 'International Tables Vol C Tables 4.2.6.8 and 6.1.1.4'
N N 0.0061 0.0033 'International Tables Vol C Tables 4.2.6.8 and 6.1.1.4'
P P 0.1023 0.0942 'International Tables Vol C Tables 4.2.6.8 and 6.1.1.4'
Cl Cl 0.1484 0.1585 'International Tables Vol C Tables 4.2.6.8 and 6.1.1.4'
Ni Ni 0.3393 1.1124 'International Tables Vol C Tables 4.2.6.8 and 6.1.1.4'
O O 0.0106 0.0060 'International Tables Vol C Tables 4.2.6.8 and 6.1.1.4'

loop_
_geom_angle_atom_site_label_1
_geom_angle_atom_site_label_2
_geom_angle_atom_site_label_3
_geom_angle
N2 Ni1 N1 86.10(11)
N2 Ni1 Cl1 179.68(9)
N1 Ni1 Cl1 93.58(8)
N2 Ni1 P1 86.63(8)
N1 Ni1 P1 171.73(8)
Cl1 Ni1 P1 93.69(3)
N4 Ni2 N3 85.75(11)
N4 Ni2 Cl2 178.53(9)
N3 Ni2 Cl2 94.04(8)
N4 Ni2 P2 86.51(8)
N3 Ni2 P2 171.38(8)
Cl2 Ni2 P2 93.60(3)
C7 P1 C12 105.41(16)
C7 P1 C16 104.56(15)
C12 P1 C16 114.13(15)
C7 P1 Ni1 99.23(11)
C12 P1 Ni1 111.71(11)
C16 P1 Ni1 119.30(10)
C26 P2 C35 105.58(15)
C26 P2 C31 105.12(15)
C35 P2 C31 113.26(15)
C26 P2 Ni2 99.65(10)
C35 P2 Ni2 118.16(11)
C31 P2 Ni2 112.87(11)
C8 N1 C1 109.6(2)
C8 N1 C10 107.1(2)
C1 N1 C10 108.9(3)
C8 N1 Ni1 110.6(2)
C1 N1 Ni1 108.89(18)
C10 N1 Ni1 111.68(19)
C2 N2 C6 120.0(3)
C2 N2 Ni1 116.6(2)
C6 N2 Ni1 123.1(2)
C20 N3 C29 108.9(3)
C20 N3 C27 109.0(3)
C29 N3 C27 107.4(3)
C20 N3 Ni2 107.91(19)
C29 N3 Ni2 113.5(2)
C27 N3 Ni2 110.2(2)
C21 N4 C25 120.0(3)
C21 N4 Ni2 115.9(2)
C25 N4 Ni2 123.5(2)
C2 C1 N1 111.5(2)
C2 C1 H1A 109.3
N1 C1 H1A 109.3
C2 C1 H1B 109.3
N1 C1 H1B 109.3
H1A C1 H1B 108.0
N2 C2 C3 121.4(3)
N2 C2 C1 115.8(3)
C3 C2 C1 122.7(3)
C4 C3 C2 119.1(3)
C4 C3 H3 120.4
C2 C3 H3 120.4
C3 C4 C5 119.5(3)
C3 C4 H4 120.2
C5 C4 H4 120.2
C6 C5 C4 119.5(3)
C6 C5 H5 120.2
C4 C5 H5 120.2
N2 C6 C5 120.3(3)
N2 C6 C7 116.2(3)
C5 C6 C7 123.5(3)
C6 C7 P1 108.8(2)
C6 C7 H7A 109.9
P1 C7 H7A 109.9
C6 C7 H7B 109.9
P1 C7 H7B 109.9
H7A C7 H7B 108.3
N1 C8 C9 112.8(3)
N1 C8 H8A 109.0
C9 C8 H8A 109.0
N1 C8 H8B 109.0
C9 C8 H8B 109.0
H8A C8 H8B 107.8
C8 C9 H9A 109.5
C8 C9 H9B 109.5
H9A C9 H9B 109.5
C8 C9 H9C 109.5
H9A C9 H9C 109.5
H9B C9 H9C 109.5
N1 C10 C11 113.3(3)
N1 C10 H10A 108.9
C11 C10 H10A 108.9
N1 C10 H10B 108.9
C11 C10 H10B 108.9
H10A C10 H10B 107.7
C10 C11 H11A 109.5
C10 C11 H11B 109.5
H11A C11 H11B 109.5
C10 C11 H11C 109.5
H11A C11 H11C 109.5
H11B C11 H11C 109.5
C14 C12 C13 108.3(3)
C14 C12 C15 109.7(3)
C13 C12 C15 108.7(3)
C14 C12 P1 111.3(2)
C13 C12 P1 105.7(2)
C15 C12 P1 112.9(2)
C12 C13 H13A 109.5
C12 C13 H13B 109.5
H13A C13 H13B 109.5
C12 C13 H13C 109.5
H13A C13 H13C 109.5
H13B C13 H13C 109.5
C12 C14 H14A 109.5
C12 C14 H14B 109.5
H14A C14 H14B 109.5
C12 C14 H14C 109.5
H14A C14 H14C 109.5
H14B C14 H14C 109.5
C12 C15 H15A 109.5
C12 C15 H15B 109.5
H15A C15 H15B 109.5
C12 C15 H15C 109.5
H15A C15 H15C 109.5
H15B C15 H15C 109.5
C19 C16 C17 109.9(3)
C19 C16 C18 109.1(3)
C17 C16 C18 108.8(3)
C19 C16 P1 111.5(2)
C17 C16 P1 105.8(2)
C18 C16 P1 111.7(2)
C16 C17 H17A 109.5
C16 C17 H17B 109.5
H17A C17 H17B 109.5
C16 C17 H17C 109.5
H17A C17 H17C 109.5
H17B C17 H17C 109.5
C16 C18 H18A 109.5
C16 C18 H18B 109.5
H18A C18 H18B 109.5
C16 C18 H18C 109.5
H18A C18 H18C 109.5
H18B C18 H18C 109.5
C16 C19 H19A 109.5
C16 C19 H19B 109.5
H19A C19 H19B 109.5
C16 C19 H19C 109.5
H19A C19 H19C 109.5
H19B C19 H19C 109.5
C21 C20 N3 110.8(3)
C21 C20 H20A 109.5
N3 C20 H20A 109.5
C21 C20 H20B 109.5
N3 C20 H20B 109.5
H20A C20 H20B 108.1
N4 C21 C22 121.4(3)
N4 C21 C20 114.6(3)
C22 C21 C20 123.8(3)
C21 C22 C23 118.7(3)
C21 C22 H22 120.7
C23 C22 H22 120.7
C22 C23 C24 120.0(3)
C22 C23 H23 120.0
C24 C23 H23 120.0
C25 C24 C23 119.2(3)
C25 C24 H24 120.4
C23 C24 H24 120.4
N4 C25 C24 120.6(3)
N4 C25 C26 115.6(3)
C24 C25 C26 123.8(3)
C25 C26 P2 108.2(2)
C25 C26 H26A 110.1
P2 C26 H26A 110.1
C25 C26 H26B 110.1
P2 C26 H26B 110.1
H26A C26 H26B 108.4
N3 C27 C28 113.8(3)
N3 C27 H27A 108.8
C28 C27 H27A 108.8
N3 C27 H27B 108.8
C28 C27 H27B 108.8
H27A C27 H27B 107.7
C27 C28 H28A 109.5
C27 C28 H28B 109.5
H28A C28 H28B 109.5
C27 C28 H28C 109.5
H28A C28 H28C 109.5
H28B C28 H28C 109.5
N3 C29 C30 113.3(3)
N3 C29 H29A 108.9
C30 C29 H29A 108.9
N3 C29 H29B 108.9
C30 C29 H29B 108.9
H29A C29 H29B 107.7
C29 C30 H30A 109.5
C29 C30 H30B 109.5
H30A C30 H30B 109.5
C29 C30 H30C 109.5
H30A C30 H30C 109.5
H30B C30 H30C 109.5
C34 C31 C32 108.1(3)
C34 C31 C33 110.8(3)
C32 C31 C33 107.5(3)
C34 C31 P2 111.5(2)
C32 C31 P2 106.3(2)
C33 C31 P2 112.4(2)
C31 C32 H32A 109.5
C31 C32 H32B 109.5
H32A C32 H32B 109.5
C31 C32 H32C 109.5
H32A C32 H32C 109.5
H32B C32 H32C 109.5
C31 C33 H33A 109.5
C31 C33 H33B 109.5
H33A C33 H33B 109.5
C31 C33 H33C 109.5
H33A C33 H33C 109.5
H33B C33 H33C 109.5
C31 C34 H34A 109.5
C31 C34 H34B 109.5
H34A C34 H34B 109.5
C31 C34 H34C 109.5
H34A C34 H34C 109.5
H34B C34 H34C 109.5
C37 C35 C36 109.1(3)
C37 C35 C38 109.1(3)
C36 C35 C38 108.6(3)
C37 C35 P2 112.4(2)
C36 C35 P2 111.0(2)
C38 C35 P2 106.6(2)
C35 C36 H36A 109.5
C35 C36 H36B 109.5
H36A C36 H36B 109.5
C35 C36 H36C 109.5
H36A C36 H36C 109.5
H36B C36 H36C 109.5
C35 C37 H37A 109.5
C35 C37 H37B 109.5
H37A C37 H37B 109.5
C35 C37 H37C 109.5
H37A C37 H37C 109.5
H37B C37 H37C 109.5
C35 C38 H38A 109.5
C35 C38 H38B 109.5
H38A C38 H38B 109.5
C35 C38 H38C 109.5
H38A C38 H38C 109.5
H38B C38 H38C 109.5
H1X O1W H1Y 107(5)
H2X O2W H2Y 97(4)

loop_
_geom_bond_atom_site_label_1
_geom_bond_atom_site_label_2
_geom_bond_distance
Ni1 N2 1.873(3)
Ni1 N1 2.009(2)
Ni1 Cl1 2.1562(9)
Ni1 P1 2.1827(9)
Ni2 N4 1.873(3)
Ni2 N3 2.014(2)
Ni2 Cl2 2.1549(9)
Ni2 P2 2.1786(9)
P1 C7 1.830(3)
P1 C12 1.861(3)
P1 C16 1.870(3)
P2 C26 1.828(3)
P2 C35 1.865(3)
P2 C31 1.867(3)
N1 C8 1.495(4)
N1 C1 1.503(4)
N1 C10 1.504(4)
N2 C2 1.346(4)
N2 C6 1.362(4)
N3 C20 1.490(4)
N3 C29 1.495(4)
N3 C27 1.499(5)
N4 C21 1.351(4)
N4 C25 1.351(4)
C1 C2 1.497(4)
C1 H1A 0.9900
C1 H1B 0.9900
C2 C3 1.381(5)
C3 C4 1.379(4)
C3 H3 0.9500
C4 C5 1.385(5)
C4 H4 0.9500
C5 C6 1.384(5)
C5 H5 0.9500
C6 C7 1.481(4)
C7 H7A 0.9900
C7 H7B 0.9900
C8 C9 1.513(5)
C8 H8A 0.9900
C8 H8B 0.9900
C9 H9A 0.9800
C9 H9B 0.9800
C9 H9C 0.9800
C10 C11 1.519(5)
C10 H10A 0.9900
C10 H10B 0.9900
C11 H11A 0.9800
C11 H11B 0.9800
C11 H11C 0.9800
C12 C14 1.534(5)
C12 C13 1.537(5)
C12 C15 1.540(5)
C13 H13A 0.9800
C13 H13B 0.9800
C13 H13C 0.9800
C14 H14A 0.9800
C14 H14B 0.9800
C14 H14C 0.9800
C15 H15A 0.9800
C15 H15B 0.9800
C15 H15C 0.9800
C16 C19 1.528(5)
C16 C17 1.528(5)
C16 C18 1.546(4)
C17 H17A 0.9800
C17 H17B 0.9800
C17 H17C 0.9800
C18 H18A 0.9800
C18 H18B 0.9800
C18 H18C 0.9800
C19 H19A 0.9800
C19 H19B 0.9800
C19 H19C 0.9800
C20 C21 1.485(4)
C20 H20A 0.9900
C20 H20B 0.9900
C21 C22 1.377(5)
C22 C23 1.379(5)
C22 H22 0.9500
C23 C24 1.381(5)
C23 H23 0.9500
C24 C25 1.381(4)
C24 H24 0.9500
C25 C26 1.493(4)
C26 H26A 0.9900
C26 H26B 0.9900
C27 C28 1.513(5)
C27 H27A 0.9900
C27 H27B 0.9900
C28 H28A 0.9800
C28 H28B 0.9800
C28 H28C 0.9800
C29 C30 1.506(6)
C29 H29A 0.9900
C29 H29B 0.9900
C30 H30A 0.9800
C30 H30B 0.9800
C30 H30C 0.9800
C31 C34 1.529(5)
C31 C32 1.531(5)
C31 C33 1.543(5)
C32 H32A 0.9800
C32 H32B 0.9800
C32 H32C 0.9800
C33 H33A 0.9800
C33 H33B 0.9800
C33 H33C 0.9800
C34 H34A 0.9800
C34 H34B 0.9800
C34 H34C 0.9800
C35 C37 1.532(5)
C35 C36 1.539(5)
C35 C38 1.540(5)
C36 H36A 0.9800
C36 H36B 0.9800
C36 H36C 0.9800
C37 H37A 0.9800
C37 H37B 0.9800
C37 H37C 0.9800
C38 H38A 0.9800
C38 H38B 0.9800
C38 H38C 0.9800
O1W H1X 0.86(3)
O1W H1Y 0.84(3)
O2W H2X 0.84(2)
O2W H2Y 0.83(2)
